data_2213623
loop_
_publ_author_name
'Zhu, Chen-Hao'
'Li, Wei-Jie'
'Kong, Lin'

_publ_section_title
;
 1,3,5-Tris(5-iodothiophen-2-yl)benzene
;
_journal_coeditor_code XU2243
_journal_issue 5
_journal_name_full 'Acta Crystallographica Section E'
_journal_page_first o2761
_journal_page_last o2761
_journal_paper_doi 10.1107/S1600536807020004
_journal_volume 63
_journal_year 2007
_chemical_formula_iupac 'C18 H9 I3 S3'
_chemical_formula_moiety 'C18 H9 I3 S3'
_chemical_formula_sum 'C18 H9 I3 S3'
_chemical_formula_weight 702.13
_chemical_name_systematic
;
1,3,5-Tris(5-iodothiophen-2-yl)benzene
;
_space_group_IT_number 154
_symmetry_cell_setting trigonal
_symmetry_space_group_name_Hall 'P 32 2"'
_symmetry_space_group_name_H-M 'P 32 2 1'
_atom_sites_solution_hydrogens geom
_atom_sites_solution_primary direct
_atom_sites_solution_secondary difmap
_audit_creation_method SHELXL97
_cell_angle_alpha 90.00
_cell_angle_beta 90.00
_cell_angle_gamma 120.00
_cell_formula_units_Z 6
_cell_length_a 12.969(7)
_cell_length_b 12.969(7)
_cell_length_c 20.70(2)
_cell_measurement_reflns_used 4393
_cell_measurement_temperature 298(2)
_cell_measurement_theta_max 22.7
_cell_measurement_theta_min 2.6
_cell_volume 3015(4)
_computing_cell_refinement 'SAINT (Bruker, 1997)'
_computing_data_collection 'SMART (Bruker, 1997)'
_computing_data_reduction SAINT
_computing_molecular_graphics 'SHELXTL (Sheldrick, 1997b)'
_computing_publication_material SHELXTL
_computing_structure_refinement 'SHELXL97 (Sheldrick, 1997a)'
_computing_structure_solution 'SHELXS97 (Sheldrick, 1997a)'
_diffrn_ambient_temperature 298(2)
_diffrn_measured_fraction_theta_full 0.983
_diffrn_measured_fraction_theta_max 0.983
_diffrn_measurement_device_type 'Bruker SMART CCD area-detector'
_diffrn_measurement_method '\f and \w'
_diffrn_radiation_monochromator graphite
_diffrn_radiation_source 'fine-focus sealed tube'
_diffrn_radiation_type MoK\a
_diffrn_radiation_wavelength 0.71073
_diffrn_reflns_av_R_equivalents 0.059
_diffrn_reflns_av_sigmaI/netI 0.046
_diffrn_reflns_limit_h_max 15
_diffrn_reflns_limit_h_min -9
_diffrn_reflns_limit_k_max 14
_diffrn_reflns_limit_k_min -15
_diffrn_reflns_limit_l_max 23
_diffrn_reflns_limit_l_min -24
_diffrn_reflns_number 15743
_diffrn_reflns_theta_full 25.01
_diffrn_reflns_theta_max 25.0
_diffrn_reflns_theta_min 1.8
_diffrn_standards_interval_count 0
_diffrn_standards_interval_time 0
_diffrn_standards_number 0
_exptl_absorpt_coefficient_mu 4.975
_exptl_absorpt_correction_T_max 0.315
_exptl_absorpt_correction_T_min 0.188
_exptl_absorpt_correction_type multi-scan
_exptl_absorpt_process_details '(SADABS; Sheldrick, 1996)'
_exptl_crystal_colour yellow
_exptl_crystal_density_diffrn 2.320
_exptl_crystal_density_method 'not measured'
_exptl_crystal_description block
_exptl_crystal_F_000 1944
_exptl_crystal_size_max 0.41
_exptl_crystal_size_mid 0.27
_exptl_crystal_size_min 0.23
_refine_diff_density_max 0.684
_refine_diff_density_min -0.702
_refine_ls_abs_structure_details 'Flack (1983), with 1477 Friedel pairs'
_refine_ls_abs_structure_Flack 0.02(6)
_refine_ls_extinction_method none
_refine_ls_goodness_of_fit_ref 1.044
_refine_ls_hydrogen_treatment constr
_refine_ls_matrix_type full
_refine_ls_number_parameters 217
_refine_ls_number_reflns 3504
_refine_ls_number_restraints 0
_refine_ls_restrained_S_all 1.044
_refine_ls_R_factor_all 0.076
_refine_ls_R_factor_gt 0.054
_refine_ls_shift/su_max 0.000
_refine_ls_shift/su_mean 0.000
_refine_ls_structure_factor_coef Fsqd
_refine_ls_weighting_details 'calc w = 1/[\s^2^(Fo^2^)+(0.0615P)^2^+25.2524P] where P=(Fo^2^+2Fc^2^)/3'
_refine_ls_weighting_scheme calc
_refine_ls_wR_factor_gt 0.119
_refine_ls_wR_factor_ref 0.129
_reflns_number_gt 2631
_reflns_number_total 3504
_reflns_threshold_expression I>2\s(I)
_cod_data_source_file xu2243.cif
_cod_data_source_block I
_cod_database_code 2213623
_cod_database_fobs_code 2213623

loop_
_symmetry_equiv_pos_as_xyz
'x, y, z'
'-y, x-y, z+2/3'
'-x+y, -x, z+1/3'
'y, x, -z'
'-x, -x+y, -z+2/3'
'x-y, -y, -z+1/3'

loop_
_atom_site_type_symbol
_atom_site_label
_atom_site_fract_x
_atom_site_fract_y
_atom_site_fract_z
_atom_site_U_iso_or_equiv
_atom_site_adp_type
_atom_site_calc_flag
_atom_site_refinement_flags
_atom_site_occupancy
I I1 0.19980(12) 0.83723(10) 0.40014(7) 0.0808(4) Uani d . 1
I I2 0.61606(10) 0.15440(10) 0.41003(6) 0.0643(3) Uani d . 1
I I3 -0.47717(10) -0.26393(11) 0.44787(7) 0.0858(4) Uani d . 1
S S1 0.2048(3) 0.5886(3) 0.3997(2) 0.0549(9) Uani d . 1
S S2 0.3634(3) 0.1496(3) 0.41515(18) 0.0507(9) Uani d . 1
S S3 -0.2304(3) -0.0070(3) 0.4388(2) 0.0601(10) Uani d . 1
C C1 0.0984(12) 0.3438(11) 0.4149(7) 0.045(3) Uani d . 1
C C2 0.2091(11) 0.3565(12) 0.4124(6) 0.043(3) Uani d . 1
H H2 0.2752 0.4327 0.4110 0.051 Uiso calc R 1
C C3 0.2265(11) 0.2563(11) 0.4118(6) 0.040(3) Uani d . 1
C C4 0.1253(12) 0.1468(12) 0.4153(6) 0.042(3) Uani d . 1
H H4 0.1338 0.0797 0.4148 0.050 Uiso calc R 1
C C5 0.0093(13) 0.1295(13) 0.4194(6) 0.051(4) Uani d . 1
C C6 0.0005(13) 0.2307(12) 0.4196(7) 0.050(4) Uani d . 1
H H6 -0.0747 0.2228 0.4230 0.060 Uiso calc R 1
C C7 0.0855(12) 0.4520(11) 0.4141(7) 0.043(3) Uani d . 1
C C8 -0.0123(12) 0.4593(12) 0.4246(7) 0.049(4) Uani d . 1
H H8 -0.0857 0.3930 0.4341 0.059 Uiso calc R 1
C C9 0.0041(13) 0.5752(12) 0.4201(7) 0.054(4) Uani d . 1
H H9 -0.0553 0.5942 0.4272 0.064 Uiso calc R 1
C C10 0.1159(12) 0.6535(12) 0.4045(7) 0.047(3) Uani d . 1
C C11 0.3487(12) 0.2755(11) 0.4132(7) 0.042(3) Uani d . 1
C C12 0.4549(13) 0.3736(13) 0.4055(7) 0.053(4) Uani d . 1
H H12 0.4626 0.4485 0.4008 0.063 Uiso calc R 1
C C13 0.5548(16) 0.3572(17) 0.4050(9) 0.074(5) Uani d . 1
H H13 0.6342 0.4168 0.4019 0.088 Uiso calc R 1
C C14 0.5140(13) 0.2392(13) 0.4098(6) 0.049(3) Uani d . 1
C C15 -0.0910(15) 0.0133(13) 0.4214(7) 0.055(4) Uani d . 1
C C16 -0.1060(14) -0.0996(13) 0.4122(7) 0.060(4) Uani d . 1
H H16 -0.0421 -0.1107 0.4028 0.072 Uiso calc R 1
C C17 -0.2139(13) -0.1891(13) 0.4175(7) 0.052(4) Uani d . 1
H H17 -0.2329 -0.2677 0.4114 0.063 Uiso calc R 1
C C18 -0.2960(14) -0.1576(12) 0.4325(6) 0.050(4) Uani d . 1

loop_
_atom_site_aniso_label
_atom_site_aniso_U_11
_atom_site_aniso_U_22
_atom_site_aniso_U_33
_atom_site_aniso_U_12
_atom_site_aniso_U_13
_atom_site_aniso_U_23
I1 0.0890(9) 0.0417(6) 0.1176(10) 0.0371(6) 0.0285(8) 0.0172(6)
I2 0.0623(7) 0.0708(8) 0.0793(7) 0.0479(6) 0.0112(6) 0.0136(6)
I3 0.0496(6) 0.0606(7) 0.1153(10) 0.0035(6) 0.0048(6) -0.0145(7)
S1 0.048(2) 0.0311(19) 0.086(3) 0.0201(17) 0.006(2) -0.0017(19)
S2 0.045(2) 0.0367(18) 0.075(3) 0.0245(16) 0.0127(18) 0.0110(18)
S3 0.041(2) 0.0383(19) 0.096(3) 0.0161(16) -0.002(2) -0.006(2)
C1 0.041(7) 0.028(7) 0.051(8) 0.006(6) 0.009(7) -0.007(6)
C2 0.031(7) 0.042(8) 0.053(8) 0.017(6) 0.010(6) -0.003(6)
C3 0.030(7) 0.038(7) 0.049(8) 0.014(6) 0.005(6) -0.001(6)
C4 0.043(8) 0.037(7) 0.048(8) 0.023(6) 0.013(7) 0.008(6)
C5 0.055(9) 0.057(9) 0.034(7) 0.022(8) 0.008(6) 0.016(7)
C6 0.051(9) 0.037(8) 0.060(9) 0.020(7) 0.006(7) 0.023(7)
C7 0.035(7) 0.035(7) 0.068(9) 0.024(6) -0.022(7) -0.013(6)
C8 0.038(8) 0.032(7) 0.073(10) 0.015(6) 0.010(7) 0.006(7)
C9 0.038(8) 0.047(9) 0.083(11) 0.027(7) -0.010(8) -0.014(8)
C10 0.037(8) 0.038(7) 0.074(9) 0.024(6) 0.009(7) 0.008(7)
C11 0.048(8) 0.021(7) 0.061(9) 0.020(6) 0.007(7) 0.002(6)
C12 0.063(9) 0.047(8) 0.065(10) 0.040(8) -0.002(7) -0.014(7)
C13 0.046(9) 0.089(13) 0.091(13) 0.038(9) -0.012(9) -0.008(10)
C14 0.071(10) 0.039(8) 0.051(8) 0.038(8) 0.006(7) 0.008(7)
C15 0.068(10) 0.052(9) 0.055(9) 0.038(8) 0.008(8) 0.028(8)
C16 0.049(9) 0.048(9) 0.082(11) 0.024(8) -0.003(8) -0.029(8)
C17 0.054(9) 0.045(8) 0.061(9) 0.028(8) -0.011(7) -0.004(7)
C18 0.065(10) 0.037(7) 0.037(7) 0.017(7) -0.004(7) -0.007(6)

loop_
_atom_type_symbol
_atom_type_description
_atom_type_scat_dispersion_real
_atom_type_scat_dispersion_imag
_atom_type_scat_source
C C 0.0033 0.0016 'International Tables Vol C Tables 4.2.6.8 and 6.1.1.4'
H H 0.0000 0.0000 'International Tables Vol C Tables 4.2.6.8 and 6.1.1.4'
S S 0.1246 0.1234 'International Tables Vol C Tables 4.2.6.8 and 6.1.1.4'
I I -0.4742 1.8119 'International Tables Vol C Tables 4.2.6.8 and 6.1.1.4'

loop_
_geom_angle_atom_site_label_1
_geom_angle_atom_site_label_2
_geom_angle_atom_site_label_3
_geom_angle
C7 S1 C10 90.9(6)
C14 S2 C11 89.1(7)
C18 S3 C15 92.5(8)
C2 C1 C6 119.0(13)
C2 C1 C7 119.5(12)
C6 C1 C7 121.5(13)
C1 C2 C3 121.9(12)
C1 C2 H2 119.1
C3 C2 H2 119.1
C4 C3 C2 115.9(12)
C4 C3 C11 124.3(12)
C2 C3 C11 119.5(12)
C3 C4 C5 124.1(13)
C3 C4 H4 117.9
C5 C4 H4 117.9
C6 C5 C4 116.2(14)
C6 C5 C15 123.1(15)
C4 C5 C15 120.7(15)
C5 C6 C1 122.9(15)
C5 C6 H6 118.6
C1 C6 H6 118.6
C8 C7 C1 128.3(13)
C8 C7 S1 111.0(10)
C1 C7 S1 120.7(10)
C7 C8 C9 114.9(13)
C7 C8 H8 122.5
C9 C8 H8 122.5
C10 C9 C8 110.8(13)
C10 C9 H9 124.6
C8 C9 H9 124.6
C9 C10 S1 112.3(10)
C9 C10 I1 129.4(10)
S1 C10 I1 117.5(7)
C12 C11 C3 131.7(12)
C12 C11 S2 110.6(10)
C3 C11 S2 117.1(10)
C11 C12 C13 116.2(14)
C11 C12 H12 121.9
C13 C12 H12 121.9
C14 C13 C12 107.5(15)
C14 C13 H13 126.3
C12 C13 H13 126.3
C13 C14 S2 116.4(11)
C13 C14 I2 126.9(12)
S2 C14 I2 116.7(7)
C16 C15 C5 133.5(16)
C16 C15 S3 106.4(12)
C5 C15 S3 120.1(12)
C17 C16 C15 116.7(15)
C17 C16 H16 121.6
C15 C16 H16 121.6
C16 C17 C18 114.1(14)
C16 C17 H17 123.0
C18 C17 H17 123.0
C17 C18 S3 110.3(11)
C17 C18 I3 129.5(11)
S3 C18 I3 120.2(9)

loop_
_geom_bond_atom_site_label_1
_geom_bond_atom_site_label_2
_geom_bond_distance
I1 C10 2.068(13)
I2 C14 2.102(13)
I3 C18 2.070(15)
S1 C7 1.697(14)
S1 C10 1.737(13)
S2 C14 1.705(16)
S2 C11 1.736(12)
S3 C18 1.701(14)
S3 C15 1.730(17)
C1 C2 1.362(18)
C1 C6 1.382(18)
C1 C7 1.494(18)
C2 C3 1.426(19)
C2 H2 0.9300
C3 C4 1.372(18)
C3 C11 1.476(17)
C4 C5 1.408(19)
C4 H4 0.9300
C5 C6 1.37(2)
C5 C15 1.42(2)
C6 H6 0.9300
C7 C8 1.336(18)
C8 C9 1.412(18)
C8 H8 0.9300
C9 C10 1.329(19)
C9 H9 0.9300
C11 C12 1.34(2)
C12 C13 1.42(2)
C12 H12 0.9300
C13 C14 1.35(2)
C13 H13 0.9300
C15 C16 1.39(2)
C16 C17 1.301(19)
C16 H16 0.9300
C17 C18 1.35(2)
C17 H17 0.9300

loop_
_cod_related_entry_id
_cod_related_entry_database
_cod_related_entry_code
1 ChemSpider 21124551
